data_4085951
loop_
_publ_author_name
'Araneda, Juan F.'
'Piers, Warren E.'
'Sgro, Michael J.'
'Parvez, Masood'

_publ_section_title
;
 Ring Expansion Reactions of Electron-Rich Boron-Containing Heterocycles
;
_journal_issue 13
_journal_name_full Organometallics
_journal_page_first 3408
_journal_paper_doi 10.1021/acs.organomet.5b00390
_journal_volume 34
_journal_year 2015
_chemical_formula_moiety 'C114 H156 B4 K4 O8, 2(C4 H8 O)'
_chemical_formula_sum 'C122 H172 B4 K4 O10'
_chemical_formula_weight 1998.24
_space_group_IT_number 2
_symmetry_cell_setting triclinic
_symmetry_space_group_name_Hall '-P 1'
_symmetry_space_group_name_H-M 'P -1'
_atom_sites_solution_hydrogens geom
_atom_sites_solution_primary direct
_atom_sites_solution_secondary difmap
_audit_creation_method SHELXL-97
_cell_angle_alpha 88.390(3)
_cell_angle_beta 78.224(3)
_cell_angle_gamma 64.155(3)
_cell_formula_units_Z 1
_cell_length_a 14.3390(7)
_cell_length_b 15.3414(7)
_cell_length_c 16.5198(9)
_cell_measurement_reflns_used 6490
_cell_measurement_temperature 173(2)
_cell_measurement_theta_max 68.19
_cell_measurement_theta_min 2.74
_cell_volume 3194.1(3)
_computing_cell_refinement 'Bruker SAINT'
_computing_data_collection 'Bruker APEX2'
_computing_data_reduction 'Bruker SAINT'
_computing_molecular_graphics 'Bruker SHELXTL'
_computing_publication_material 'Bruker SHELXTL'
_computing_structure_refinement 'SHELXL-97 (Sheldrick, 1997)'
_computing_structure_solution 'SHELXS-97 (Sheldrick, 1990)'
_diffrn_ambient_temperature 173(2)
_diffrn_measured_fraction_theta_full 0.969
_diffrn_measured_fraction_theta_max 0.969
_diffrn_measurement_device_type 'Bruker APEX-II CCD'
_diffrn_measurement_method '\f and \w scans'
_diffrn_radiation_monochromator graphite
_diffrn_radiation_source 'fine-focus sealed tube'
_diffrn_radiation_type CuK\a
_diffrn_radiation_wavelength 1.54178
_diffrn_reflns_av_R_equivalents 0.0245
_diffrn_reflns_av_sigmaI/netI 0.0235
_diffrn_reflns_limit_h_max 17
_diffrn_reflns_limit_h_min -17
_diffrn_reflns_limit_k_max 18
_diffrn_reflns_limit_k_min -18
_diffrn_reflns_limit_l_max 19
_diffrn_reflns_limit_l_min -19
_diffrn_reflns_number 37367
_diffrn_reflns_theta_full 68.50
_diffrn_reflns_theta_max 68.50
_diffrn_reflns_theta_min 2.74
_diffrn_standards_number 0
_exptl_absorpt_coefficient_mu 1.624
_exptl_absorpt_correction_T_max 0.8544
_exptl_absorpt_correction_T_min 0.5699
_exptl_absorpt_correction_type multi-scan
_exptl_absorpt_process_details sadabs
_exptl_crystal_colour purple
_exptl_crystal_density_diffrn 1.039
_exptl_crystal_density_method 'not measured'
_exptl_crystal_description plate
_exptl_crystal_F_000 1080
_exptl_crystal_size_max 0.39
_exptl_crystal_size_mid 0.20
_exptl_crystal_size_min 0.10
_platon_squeeze_details
;PROBLEM: VERY LARGE Solvent Accessible VOID(S) in Structure   ! 
RESPONSE: During the 
refinement of the structure, electron density peaks were located 
that were believed to be highly disordered 
solvent molecules (possibly tetrahydrofuran). Attempts 
made to model the solvent molecule were not successful. 
The SQUEEZE option in PLATON (Spek, 2009) indicated there was a 
large solvent cavity 363.7 Ang^3. In the final cycles of refinement, 
this contribution (82) to the 
electron density was removed from the observed data. The 
density, the F(000) value, the molecular weight and the formula are 
given without taking into account the results obtained with the 
SQUEEZE option PLATON (Spek, 2009). Similar treatments of disordered 
solvent molecules were carried out by St\"ahler et al. (2001), 
Cox et al. (2003), Mohamed et al. (2003) and Athimoolam et al. (2005). 
References: 
  
Spek, A. L. (2009). Acta Cryst. D65, 148--155.
  
Athimoolam, S., Kumar, J., Ramakrishnan, V. & Rajaram, R.K. (2005). 
Acta Cryst. E61, m2014-m2017. 
  
Cox, J.P., Kumarasammy, Y., Nahar, L., Sarkar D.S. & Shoeb, M. 
(2003). Acta Cryst. E59, o975-o977. 
  
Mohamed, A.A., Krause Bauer, A.J., Bruce, E.A. & Bruce M.R.M. 
(2003). Acta Cryst. C59, m84-m86. 
  
Stahler, R., Nather, C. & Bensch, W. (2001). Acta Cryst. 
C57, 26-27.
;
_refine_diff_density_max 0.599
_refine_diff_density_min -0.582
_refine_diff_density_rms 0.052
_refine_ls_extinction_method none
_refine_ls_goodness_of_fit_ref 1.100
_refine_ls_hydrogen_treatment constr
_refine_ls_matrix_type full
_refine_ls_number_parameters 614
_refine_ls_number_reflns 11410
_refine_ls_number_restraints 0
_refine_ls_restrained_S_all 1.100
_refine_ls_R_factor_all 0.0684
_refine_ls_R_factor_gt 0.0612
_refine_ls_shift/su_max 0.001
_refine_ls_shift/su_mean 0.000
_refine_ls_structure_factor_coef Fsqd
_refine_ls_weighting_details 'calc w=1/[\s^2^(Fo^2^)+(0.1299P)^2^+0.4795P] where P=(Fo^2^+2Fc^2^)/3'
_refine_ls_weighting_scheme calc
_refine_ls_wR_factor_gt 0.1870
_refine_ls_wR_factor_ref 0.1962
_reflns_number_gt 9609
_reflns_number_total 11410
_reflns_threshold_expression >2sigma(I)
_cod_data_source_file om5b00390_si_002.cif
_cod_data_source_block Compound_4
_cod_depositor_comments
;
The following automatic conversions were performed:

'_symmetry_cell_setting' value 'Triclinic' changed to 'triclinic'
according to
/usr/data/users/saulius/crontab/automatic-downloads/rss-feeds/ACS/lib/dictionaries/cif_core.dic
dictionary named 'cif_core.dic' version 2.4.2 from 2011-04-26.

Automatic conversion script
Id: cif_fix_values 3271 2015-04-21 07:52:19Z andrius 

 Adding full bibliography for 4085950--4085951.cif.
;
_cod_original_sg_symbol_H-M P-1
_cod_database_code 4085951

loop_
_symmetry_equiv_pos_as_xyz
'x, y, z'
'-x, -y, -z'

loop_
_atom_site_label
_atom_site_type_symbol
_atom_site_fract_x
_atom_site_fract_y
_atom_site_fract_z
_atom_site_U_iso_or_equiv
_atom_site_adp_type
_atom_site_occupancy
_atom_site_symmetry_multiplicity
_atom_site_calc_flag
_atom_site_refinement_flags
K1 K 1.00238(5) 0.74243(4) 0.78550(4) 0.06599(18) Uani 1 1 d .
K2 K 1.09019(3) 1.03217(3) 0.54579(3) 0.04731(15) Uani 1 1 d .
O1 O 0.98674(12) 0.93000(11) 0.58838(9) 0.0491(3) Uani 1 1 d .
O2 O 1.1514(3) 0.5764(2) 0.7176(2) 0.1265(12) Uani 1 1 d .
O3 O 1.0395(3) 0.7310(2) 0.93431(17) 0.1125(10) Uani 1 1 d .
O4 O 1.29985(18) 0.94185(19) 0.48341(19) 0.1025(9) Uani 1 1 d .
O5 O 0.5215(6) 0.4601(5) 0.3874(7) 0.268(4) Uani 1 1 d .
B1 B 0.77245(16) 0.77562(14) 0.71763(13) 0.0389(4) Uani 1 1 d .
B2 B 0.90479(16) 0.98378(15) 0.73904(13) 0.0375(4) Uani 1 1 d .
C1 C 0.83807(16) 0.73273(13) 0.62781(12) 0.0418(4) Uani 1 1 d .
C2 C 0.84944(19) 0.65612(15) 0.57690(14) 0.0515(5) Uani 1 1 d .
H2A H 0.8058 0.6239 0.5933 0.062 Uiso 1 1 calc R
C3 C 0.9243(2) 0.62634(16) 0.50223(14) 0.0583(6) Uani 1 1 d .
H3A H 0.9308 0.5747 0.4676 0.070 Uiso 1 1 calc R
C4 C 0.9888(2) 0.67212(16) 0.47881(13) 0.0556(5) Uani 1 1 d .
H4A H 1.0414 0.6498 0.4290 0.067 Uiso 1 1 calc R
C5 C 0.97817(18) 0.75064(15) 0.52697(12) 0.0474(4) Uani 1 1 d .
H5A H 1.0223 0.7822 0.5097 0.057 Uiso 1 1 calc R
C6 C 0.90195(15) 0.78190(13) 0.60069(11) 0.0384(4) Uani 1 1 d .
C7 C 0.88026(14) 0.85790(12) 0.66435(11) 0.0355(4) Uani 1 1 d .
C8 C 0.80522(14) 0.85345(12) 0.73591(11) 0.0361(4) Uani 1 1 d .
C9 C 0.77882(14) 0.91348(13) 0.81049(11) 0.0385(4) Uani 1 1 d .
C10 C 0.70781(18) 0.90957(16) 0.88253(13) 0.0502(5) Uani 1 1 d .
H10A H 0.6751 0.8676 0.8811 0.060 Uiso 1 1 calc R
C11 C 0.6850(2) 0.9647(2) 0.95409(15) 0.0629(6) Uani 1 1 d .
H11A H 0.6367 0.9608 1.0012 0.076 Uiso 1 1 calc R
C12 C 0.7327(2) 1.0270(2) 0.95834(14) 0.0640(6) Uani 1 1 d .
H12A H 0.7166 1.0653 1.0080 0.077 Uiso 1 1 calc R
C13 C 0.80207(19) 1.03173(16) 0.89057(13) 0.0508(5) Uani 1 1 d .
H13A H 0.8343 1.0736 0.8942 0.061 Uiso 1 1 calc R
C14 C 0.82833(15) 0.97644(13) 0.81455(11) 0.0390(4) Uani 1 1 d .
C15 C 0.92681(14) 0.92304(13) 0.65773(11) 0.0366(4) Uani 1 1 d .
C16 C 0.69768(15) 0.73352(14) 0.77066(12) 0.0414(4) Uani 1 1 d .
C17 C 0.74162(18) 0.64113(15) 0.80222(14) 0.0480(4) Uani 1 1 d .
C18 C 0.6758(2) 0.60275(17) 0.84573(16) 0.0577(5) Uani 1 1 d .
H18A H 0.7072 0.5405 0.8665 0.069 Uiso 1 1 calc R
C19 C 0.5667(2) 0.65185(19) 0.85979(18) 0.0628(6) Uani 1 1 d .
C20 C 0.52352(19) 0.74256(18) 0.82853(16) 0.0579(5) Uani 1 1 d .
H20A H 0.4486 0.7777 0.8371 0.069 Uiso 1 1 calc R
C21 C 0.58654(16) 0.78363(15) 0.78505(13) 0.0458(4) Uani 1 1 d .
C22 C 0.86122(19) 0.58459(16) 0.79164(16) 0.0556(5) Uani 1 1 d .
H22A H 0.8941 0.6193 0.7524 0.067 Uiso 1 1 calc R
C23 C 0.8947(3) 0.5846(3) 0.8734(2) 0.0810(8) Uani 1 1 d .
H23A H 0.8690 0.6517 0.8952 0.122 Uiso 1 1 calc R
H23B H 0.9723 0.5517 0.8643 0.122 Uiso 1 1 calc R
H23C H 0.8644 0.5505 0.9134 0.122 Uiso 1 1 calc R
C24 C 0.9042(3) 0.4810(2) 0.7533(3) 0.0868(10) Uani 1 1 d .
H24A H 0.8816 0.4831 0.7008 0.130 Uiso 1 1 calc R
H24B H 0.8766 0.4436 0.7915 0.130 Uiso 1 1 calc R
H24C H 0.9818 0.4500 0.7430 0.130 Uiso 1 1 calc R
C25 C 0.4984(3) 0.6056(3) 0.9066(3) 0.0892(10) Uani 1 1 d .
H25A H 0.5461 0.5516 0.9356 0.107 Uiso 1 1 calc R
C26 C 0.4638(6) 0.5591(5) 0.8496(4) 0.181(4) Uani 1 1 d .
H26A H 0.4214 0.5293 0.8817 0.271 Uiso 1 1 calc R
H26B H 0.5262 0.5091 0.8131 0.271 Uiso 1 1 calc R
H26C H 0.4210 0.6082 0.8162 0.271 Uiso 1 1 calc R
C27 C 0.4108(4) 0.6711(4) 0.9723(3) 0.132(2) Uani 1 1 d .
H27A H 0.3713 0.6366 1.0007 0.198 Uiso 1 1 calc R
H27B H 0.3632 0.7276 0.9477 0.198 Uiso 1 1 calc R
H27C H 0.4396 0.6927 1.0123 0.198 Uiso 1 1 calc R
C28 C 0.53554(17) 0.88276(16) 0.75056(16) 0.0527(5) Uani 1 1 d .
H28A H 0.5919 0.9054 0.7331 0.063 Uiso 1 1 calc R
C29 C 0.4964(3) 0.8742(2) 0.6742(2) 0.0820(8) Uani 1 1 d .
H29A H 0.5547 0.8251 0.6340 0.123 Uiso 1 1 calc R
H29B H 0.4705 0.9370 0.6495 0.123 Uiso 1 1 calc R
H29C H 0.4386 0.8551 0.6897 0.123 Uiso 1 1 calc R
C30 C 0.4472(2) 0.9586(2) 0.8157(2) 0.0772(8) Uani 1 1 d .
H30A H 0.4165 1.0208 0.7908 0.116 Uiso 1 1 calc R
H30B H 0.4767 0.9664 0.8621 0.116 Uiso 1 1 calc R
H30C H 0.3920 0.9371 0.8359 0.116 Uiso 1 1 calc R
C31 C 0.96668(14) 1.04886(13) 0.73839(11) 0.0377(4) Uani 1 1 d .
C32 C 1.07288(16) 1.00678(14) 0.74725(12) 0.0426(4) Uani 1 1 d .
C33 C 1.13240(16) 1.05944(15) 0.73310(14) 0.0468(4) Uani 1 1 d .
H33A H 1.2067 1.0290 0.7420 0.056 Uiso 1 1 calc R
C34 C 1.08860(16) 1.15553(15) 0.71274(13) 0.0449(4) Uani 1 1 d .
C35 C 0.98238(16) 1.19873(14) 0.70879(12) 0.0430(4) Uani 1 1 d .
H35A H 0.9477 1.2692 0.6987 0.052 Uiso 1 1 calc R
C36 C 0.92166(14) 1.14670(14) 0.72111(11) 0.0396(4) Uani 1 1 d .
C37 C 1.12260(18) 0.90279(16) 0.77274(16) 0.0550(5) Uani 1 1 d .
H37A H 1.0628 0.8859 0.7952 0.066 Uiso 1 1 calc R
C38 C 1.1913(3) 0.8317(2) 0.6997(2) 0.0899(10) Uani 1 1 d .
H38A H 1.1508 0.8407 0.6564 0.135 Uiso 1 1 calc R
H38B H 1.2139 0.7653 0.7173 0.135 Uiso 1 1 calc R
H38C H 1.2538 0.8428 0.6778 0.135 Uiso 1 1 calc R
C39 C 1.1813(3) 0.8922(3) 0.8424(3) 0.0922(11) Uani 1 1 d .
H39A H 1.2118 0.8242 0.8564 0.138 Uiso 1 1 calc R
H39B H 1.1316 0.9333 0.8913 0.138 Uiso 1 1 calc R
H39C H 1.2382 0.9121 0.8243 0.138 Uiso 1 1 calc R
C40 C 1.15449(18) 1.21205(17) 0.69524(18) 0.0577(6) Uani 1 1 d .
H40A H 1.1068 1.2785 0.6817 0.069 Uiso 1 1 calc R
C41 C 1.1920(4) 1.2241(3) 0.7733(3) 0.1009(13) Uani 1 1 d .
H41A H 1.1306 1.2536 0.8195 0.151 Uiso 1 1 calc R
H41B H 1.2282 1.2660 0.7626 0.151 Uiso 1 1 calc R
H41C H 1.2411 1.1604 0.7874 0.151 Uiso 1 1 calc R
C42 C 1.2448(2) 1.1668(2) 0.6198(3) 0.0892(11) Uani 1 1 d .
H42A H 1.2160 1.1618 0.5721 0.134 Uiso 1 1 calc R
H42B H 1.2943 1.1018 0.6313 0.134 Uiso 1 1 calc R
H42C H 1.2822 1.2075 0.6074 0.134 Uiso 1 1 calc R
C43 C 0.80613(16) 1.19712(15) 0.71420(15) 0.0488(5) Uani 1 1 d .
H43A H 0.7748 1.1508 0.7310 0.059 Uiso 1 1 calc R
C44 C 0.7964(2) 1.2193(3) 0.62488(19) 0.0796(9) Uani 1 1 d .
H44A H 0.7213 1.2517 0.6222 0.119 Uiso 1 1 calc R
H44B H 0.8317 1.1586 0.5897 0.119 Uiso 1 1 calc R
H44C H 0.8299 1.2619 0.6053 0.119 Uiso 1 1 calc R
C45 C 0.7417(2) 1.2882(2) 0.7717(2) 0.0753(8) Uani 1 1 d .
H45A H 0.7488 1.2725 0.8287 0.113 Uiso 1 1 calc R
H45B H 0.6669 1.3142 0.7685 0.113 Uiso 1 1 calc R
H45C H 0.7678 1.3368 0.7550 0.113 Uiso 1 1 calc R
C46 C 1.2384(5) 0.5105(4) 0.7432(4) 0.161(3) Uani 1 1 d .
H46A H 1.2163 0.4845 0.7954 0.193 Uiso 1 1 calc R
H46B H 1.2825 0.5420 0.7539 0.193 Uiso 1 1 calc R
C47 C 1.3006(4) 0.4301(4) 0.6773(4) 0.1332(18) Uani 1 1 d .
H47A H 1.3639 0.4360 0.6457 0.160 Uiso 1 1 calc R
H47B H 1.3234 0.3660 0.7011 0.160 Uiso 1 1 calc R
C48 C 1.2280(5) 0.4432(5) 0.6270(4) 0.148(2) Uani 1 1 d .
H48A H 1.1912 0.4019 0.6439 0.178 Uiso 1 1 calc R
H48B H 1.2655 0.4250 0.5683 0.178 Uiso 1 1 calc R
C49 C 1.1530(5) 0.5434(4) 0.6370(3) 0.1323(18) Uani 1 1 d .
H49A H 1.1755 0.5805 0.5938 0.159 Uiso 1 1 calc R
H49B H 1.0820 0.5507 0.6333 0.159 Uiso 1 1 calc R
C50 C 1.1102(6) 0.6618(5) 0.9748(4) 0.1583(19) Uani 1 1 d .
H50A H 1.1828 0.6394 0.9406 0.190 Uiso 1 1 calc R
H50B H 1.0939 0.6052 0.9807 0.190 Uiso 1 1 calc R
C51 C 1.1078(7) 0.6954(6) 1.0531(3) 0.165(2) Uani 1 1 d .
H51A H 1.1804 0.6766 1.0617 0.197 Uiso 1 1 calc R
H51B H 1.0701 0.6704 1.0975 0.197 Uiso 1 1 calc R
C52 C 1.0498(7) 0.8007(6) 1.0508(3) 0.165(2) Uani 1 1 d .
H52A H 1.0985 0.8297 1.0285 0.197 Uiso 1 1 calc R
H52B H 1.0092 0.8316 1.1066 0.197 Uiso 1 1 calc R
C53 C 0.9764(6) 0.8111(5) 0.9933(4) 0.1583(19) Uani 1 1 d .
H53A H 0.9115 0.8069 1.0233 0.190 Uiso 1 1 calc R
H53B H 0.9562 0.8735 0.9666 0.190 Uiso 1 1 calc R
C54 C 1.3738(3) 0.8485(3) 0.4930(3) 0.1105(10) Uani 1 1 d .
H54A H 1.3411 0.8030 0.4989 0.133 Uiso 1 1 calc R
H54B H 1.4032 0.8474 0.5425 0.133 Uiso 1 1 calc R
C55 C 1.4576(4) 0.8222(4) 0.4166(5) 0.164(3) Uani 1 1 d .
H55A H 1.4602 0.7679 0.3837 0.196 Uiso 1 1 calc R
H55B H 1.5278 0.8027 0.4302 0.196 Uiso 1 1 calc R
C56 C 1.4277(7) 0.9109(5) 0.3704(4) 0.196(4) Uani 1 1 d .
H56A H 1.4880 0.9277 0.3557 0.235 Uiso 1 1 calc R
H56B H 1.4085 0.9001 0.3186 0.235 Uiso 1 1 calc R
C57 C 1.3458(3) 0.9822(3) 0.4181(3) 0.1105(10) Uani 1 1 d .
H57A H 1.2928 1.0203 0.3851 0.133 Uiso 1 1 calc R
H57B H 1.3694 1.0262 0.4411 0.133 Uiso 1 1 calc R
C61 C 0.4239(7) 0.5347(5) 0.3963(7) 0.211(5) Uani 1 1 d .
H61A H 0.4241 0.5822 0.3545 0.254 Uiso 1 1 calc R
H61B H 0.4009 0.5682 0.4522 0.254 Uiso 1 1 calc R
C59 C 0.4095(5) 0.3915(4) 0.3876(5) 0.147(2) Uani 1 1 d .
H59A H 0.3765 0.3684 0.4366 0.176 Uiso 1 1 calc R
H59B H 0.4117 0.3566 0.3372 0.176 Uiso 1 1 calc R
C58 C 0.5105(6) 0.3749(5) 0.3929(7) 0.205(4) Uani 1 1 d .
H58A H 0.5627 0.3274 0.3474 0.246 Uiso 1 1 calc R
H58B H 0.5253 0.3470 0.4462 0.246 Uiso 1 1 calc R
C60 C 0.3509(6) 0.4923(5) 0.3842(5) 0.154(2) Uani 1 1 d .
H60A H 0.2858 0.5179 0.4287 0.185 Uiso 1 1 calc R
H60B H 0.3305 0.5076 0.3300 0.185 Uiso 1 1 calc R

loop_
_atom_site_aniso_label
_atom_site_aniso_U_11
_atom_site_aniso_U_22
_atom_site_aniso_U_33
_atom_site_aniso_U_23
_atom_site_aniso_U_13
_atom_site_aniso_U_12
K1 0.0719(3) 0.0506(3) 0.0834(4) 0.0152(2) -0.0396(3) -0.0247(2)
K2 0.0498(2) 0.0556(3) 0.0426(2) 0.00270(18) -0.00516(17) -0.0307(2)
O1 0.0630(8) 0.0598(8) 0.0348(7) 0.0015(6) -0.0017(6) -0.0399(7)
O2 0.121(2) 0.0955(18) 0.114(2) -0.0188(16) -0.0443(18) 0.0063(16)
O3 0.155(3) 0.0988(18) 0.0864(16) 0.0077(14) -0.0635(18) -0.0421(18)
O4 0.0619(11) 0.0921(16) 0.1162(19) 0.0268(14) 0.0136(12) -0.0151(11)
O5 0.216(6) 0.180(6) 0.474(14) 0.080(7) -0.189(8) -0.099(5)
B1 0.0419(10) 0.0353(9) 0.0410(10) 0.0011(8) -0.0082(8) -0.0187(8)
B2 0.0397(9) 0.0378(9) 0.0389(10) 0.0024(8) -0.0091(8) -0.0204(8)
C1 0.0489(10) 0.0377(9) 0.0409(9) 0.0004(7) -0.0110(8) -0.0203(8)
C2 0.0668(13) 0.0438(10) 0.0510(11) -0.0017(9) -0.0147(10) -0.0294(10)
C3 0.0847(16) 0.0424(10) 0.0463(11) -0.0079(9) -0.0156(11) -0.0254(11)
C4 0.0727(14) 0.0449(10) 0.0370(10) -0.0065(8) -0.0031(9) -0.0180(10)
C5 0.0572(11) 0.0423(10) 0.0370(9) 0.0001(8) -0.0031(8) -0.0197(9)
C6 0.0442(9) 0.0346(8) 0.0352(8) 0.0014(7) -0.0095(7) -0.0158(7)
C7 0.0386(8) 0.0351(8) 0.0325(8) 0.0011(7) -0.0074(7) -0.0160(7)
C8 0.0388(8) 0.0359(8) 0.0359(9) 0.0018(7) -0.0059(7) -0.0192(7)
C9 0.0418(9) 0.0377(8) 0.0360(9) 0.0001(7) -0.0039(7) -0.0192(7)
C10 0.0596(12) 0.0517(11) 0.0438(10) -0.0045(9) 0.0046(9) -0.0349(10)
C11 0.0796(16) 0.0707(14) 0.0434(11) -0.0108(11) 0.0139(10) -0.0482(13)
C12 0.0879(17) 0.0698(14) 0.0409(11) -0.0156(10) 0.0076(11) -0.0486(14)
C13 0.0661(12) 0.0514(11) 0.0423(10) -0.0062(9) -0.0031(9) -0.0355(10)
C14 0.0447(9) 0.0386(9) 0.0356(9) -0.0006(7) -0.0047(7) -0.0217(8)
C15 0.0407(9) 0.0408(9) 0.0310(8) 0.0037(7) -0.0056(7) -0.0214(7)
C16 0.0468(10) 0.0398(9) 0.0420(9) -0.0023(7) -0.0057(8) -0.0242(8)
C17 0.0559(11) 0.0407(9) 0.0509(11) 0.0016(8) -0.0087(9) -0.0256(9)
C18 0.0667(13) 0.0490(11) 0.0640(14) 0.0138(10) -0.0111(11) -0.0332(10)
C19 0.0677(14) 0.0628(13) 0.0677(15) 0.0145(11) -0.0083(12) -0.0409(12)
C20 0.0497(11) 0.0624(13) 0.0662(14) 0.0049(11) -0.0042(10) -0.0325(10)
C21 0.0472(10) 0.0463(10) 0.0492(10) 0.0010(8) -0.0077(8) -0.0262(9)
C22 0.0573(12) 0.0406(10) 0.0668(14) 0.0087(9) -0.0116(10) -0.0206(9)
C23 0.0693(16) 0.096(2) 0.0820(19) 0.0186(16) -0.0282(15) -0.0354(16)
C24 0.0820(19) 0.0460(13) 0.115(3) -0.0073(15) -0.0069(18) -0.0173(13)
C25 0.0790(19) 0.086(2) 0.114(3) 0.0332(19) -0.0078(18) -0.0534(17)
C26 0.245(7) 0.219(7) 0.156(5) -0.054(5) 0.055(5) -0.210(7)
C27 0.157(4) 0.156(4) 0.106(3) -0.008(3) 0.042(3) -0.118(4)
C28 0.0442(10) 0.0490(11) 0.0659(13) 0.0055(10) -0.0088(9) -0.0227(9)
C29 0.097(2) 0.0713(17) 0.0819(19) 0.0176(15) -0.0411(17) -0.0319(16)
C30 0.0638(15) 0.0562(14) 0.095(2) -0.0034(14) 0.0025(14) -0.0194(12)
C31 0.0423(9) 0.0420(9) 0.0336(8) -0.0004(7) -0.0058(7) -0.0238(8)
C32 0.0450(9) 0.0433(9) 0.0456(10) 0.0059(8) -0.0127(8) -0.0237(8)
C33 0.0429(9) 0.0483(10) 0.0566(11) 0.0071(9) -0.0169(8) -0.0243(8)
C34 0.0468(10) 0.0468(10) 0.0501(11) 0.0041(8) -0.0123(8) -0.0278(8)
C35 0.0454(9) 0.0388(9) 0.0472(10) 0.0016(8) -0.0078(8) -0.0215(8)
C36 0.0396(9) 0.0417(9) 0.0391(9) -0.0015(7) -0.0058(7) -0.0202(8)
C37 0.0506(11) 0.0500(11) 0.0740(15) 0.0189(10) -0.0233(10) -0.0274(9)
C38 0.092(2) 0.0479(13) 0.103(2) 0.0072(14) -0.0110(18) -0.0112(14)
C39 0.107(2) 0.092(2) 0.107(3) 0.056(2) -0.063(2) -0.056(2)
C40 0.0525(11) 0.0512(11) 0.0845(17) 0.0145(11) -0.0221(11) -0.0339(10)
C41 0.128(3) 0.107(3) 0.131(3) 0.036(2) -0.072(3) -0.092(3)
C42 0.0549(14) 0.0676(16) 0.140(3) 0.0149(18) 0.0062(16) -0.0348(13)
C43 0.0405(9) 0.0461(10) 0.0618(12) 0.0047(9) -0.0097(9) -0.0214(8)
C44 0.0532(13) 0.106(2) 0.0668(16) -0.0074(15) -0.0231(12) -0.0180(14)
C45 0.0479(12) 0.0781(17) 0.0765(17) -0.0150(14) -0.0056(11) -0.0086(12)
C46 0.138(4) 0.126(4) 0.150(5) -0.036(3) -0.072(4) 0.025(3)
C47 0.108(3) 0.100(3) 0.176(5) -0.009(3) -0.027(3) -0.031(3)
C48 0.139(4) 0.125(4) 0.154(5) -0.032(4) -0.038(4) -0.029(4)
C49 0.141(4) 0.126(4) 0.111(3) -0.005(3) -0.047(3) -0.032(3)
C50 0.191(4) 0.122(3) 0.117(3) 0.021(2) -0.056(3) -0.019(3)
C51 0.259(6) 0.213(5) 0.0824(19) 0.007(3) -0.037(3) -0.159(6)
C52 0.259(6) 0.213(5) 0.0824(19) 0.007(3) -0.037(3) -0.159(6)
C53 0.191(4) 0.122(3) 0.117(3) 0.021(2) -0.056(3) -0.019(3)
C54 0.0805(15) 0.112(2) 0.117(2) 0.0450(18) -0.0140(15) -0.0272(15)
C55 0.096(3) 0.099(3) 0.231(7) 0.004(4) 0.056(4) -0.022(2)
C56 0.251(8) 0.128(4) 0.147(5) -0.007(4) 0.100(6) -0.088(5)
C57 0.0805(15) 0.112(2) 0.117(2) 0.0450(18) -0.0140(15) -0.0272(15)
C61 0.208(8) 0.098(4) 0.357(14) 0.025(6) -0.160(9) -0.050(5)
C59 0.146(5) 0.114(4) 0.171(6) -0.011(4) -0.011(4) -0.058(4)
C58 0.145(6) 0.118(5) 0.361(14) 0.077(7) -0.101(7) -0.048(4)
C60 0.148(5) 0.137(5) 0.185(6) 0.032(4) -0.066(5) -0.058(4)

loop_
_atom_type_symbol
_atom_type_description
_atom_type_scat_dispersion_real
_atom_type_scat_dispersion_imag
_atom_type_scat_source
C C 0.0181 0.0091 'International Tables Vol C Tables 4.2.6.8 and 6.1.1.4'
H H 0.0000 0.0000 'International Tables Vol C Tables 4.2.6.8 and 6.1.1.4'
O O 0.0492 0.0322 'International Tables Vol C Tables 4.2.6.8 and 6.1.1.4'
B B 0.0090 0.0039 'International Tables Vol C Tables 4.2.6.8 and 6.1.1.4'
K K 0.3868 1.0657 'International Tables Vol C Tables 4.2.6.8 and 6.1.1.4'

loop_
_geom_angle_atom_site_label_1
_geom_angle_atom_site_label_2
_geom_angle_atom_site_label_3
_geom_angle
_geom_angle_site_symmetry_1
_geom_angle_site_symmetry_3
O2 K1 O3 99.78(10) . .
O2 K1 C8 126.57(8) . .
O3 K1 C8 127.89(9) . .
O2 K1 C7 111.38(8) . .
O3 K1 C7 148.72(8) . .
C8 K1 C7 28.76(5) . .
O2 K1 C9 153.81(8) . .
O3 K1 C9 102.07(8) . .
C8 K1 C9 27.72(5) . .
C7 K1 C9 48.93(5) . .
O2 K1 C14 162.41(9) . .
O3 K1 C14 94.66(8) . .
C8 K1 C14 46.61(5) . .
C7 K1 C14 54.20(5) . .
C9 K1 C14 25.45(5) . .
O2 K1 C15 116.01(9) . .
O3 K1 C15 134.13(8) . .
C8 K1 C15 47.40(5) . .
C7 K1 C15 24.84(5) . .
C9 K1 C15 55.13(5) . .
C14 K1 C15 46.50(4) . .
O2 K1 B2 137.43(10) . .
O3 K1 B2 108.32(8) . .
C8 K1 B2 54.02(5) . .
C7 K1 B2 45.06(5) . .
C9 K1 B2 45.62(5) . .
C14 K1 B2 25.74(5) . .
C15 K1 B2 26.24(4) . .
O2 K1 B1 106.65(9) . .
O3 K1 B1 130.56(9) . .
C8 K1 B1 24.91(5) . .
C7 K1 B1 42.72(5) . .
C9 K1 B1 47.51(5) . .
C14 K1 B1 70.38(5) . .
C15 K1 B1 66.72(5) . .
B2 K1 B1 78.49(5) . .
O1 K2 O1 88.58(5) . 2_776
O1 K2 O4 119.41(7) . .
O1 K2 O4 102.08(8) 2_776 .
O1 K2 C31 60.55(4) . .
O1 K2 C31 129.22(5) 2_776 .
O4 K2 C31 127.67(7) . .
O1 K2 C5 132.35(6) . 2_776
O1 K2 C5 60.02(5) 2_776 2_776
O4 K2 C5 102.68(7) . 2_776
C31 K2 C5 110.78(5) . 2_776
O1 K2 C32 72.72(5) . .
O1 K2 C32 153.74(5) 2_776 .
O4 K2 C32 103.14(8) . .
C31 K2 C32 24.72(5) . .
C5 K2 C32 120.36(5) 2_776 .
O1 K2 C36 76.09(5) . .
O1 K2 C36 116.02(5) 2_776 .
O4 K2 C36 139.68(8) . .
C31 K2 C36 24.50(5) . .
C5 K2 C36 86.31(5) 2_776 .
C32 K2 C36 42.45(5) . .
O1 K2 C33 96.90(5) . .
O1 K2 C33 161.30(5) 2_776 .
O4 K2 C33 90.81(8) . .
C31 K2 C33 43.22(5) . .
C5 K2 C33 104.20(5) 2_776 .
C32 K2 C33 24.19(5) . .
C36 K2 C33 49.08(5) . .
O1 K2 C35 100.01(5) . .
O1 K2 C35 120.05(5) 2_776 .
O4 K2 C35 122.57(8) . .
C31 K2 C35 42.91(5) . .
C5 K2 C35 71.93(5) 2_776 .
C32 K2 C35 48.86(5) . .
C36 K2 C35 24.10(5) . .
C33 K2 C35 41.42(5) . .
O1 K2 C34 110.93(5) . .
O1 K2 C34 138.23(5) 2_776 .
O4 K2 C34 99.54(8) . .
C31 K2 C34 50.56(5) . .
C5 K2 C34 80.62(5) 2_776 .
C32 K2 C34 42.59(5) . .
C36 K2 C34 42.54(5) . .
C33 K2 C34 23.86(5) . .
C35 K2 C34 23.67(5) . .
O1 K2 C15 104.37(4) . 2_776
O1 K2 C15 19.53(4) 2_776 2_776
O4 K2 C15 84.25(7) . 2_776
C31 K2 C15 147.97(5) . 2_776
C5 K2 C15 56.34(5) 2_776 2_776
C32 K2 C15 172.58(5) . 2_776
C36 K2 C15 130.53(5) . 2_776
C33 K2 C15 157.82(5) . 2_776
C35 K2 C15 126.42(5) . 2_776
C34 K2 C15 136.27(5) . 2_776
O1 K2 K2 44.59(3) . 2_776
O1 K2 K2 44.00(3) 2_776 2_776
O4 K2 K2 119.21(8) . 2_776
C31 K2 K2 95.87(3) . 2_776
C5 K2 K2 96.73(4) 2_776 2_776
C32 K2 K2 115.04(4) . 2_776
C36 K2 K2 98.11(3) . 2_776
C33 K2 K2 138.47(4) . 2_776
C35 K2 K2 118.19(4) . 2_776
C34 K2 K2 140.53(4) . 2_776
C15 K2 K2 60.70(3) 2_776 2_776
C15 O1 K2 134.37(11) . .
C15 O1 K2 118.90(12) . 2_776
K2 O1 K2 91.42(5) . 2_776
C46 O2 C49 108.4(4) . .
C46 O2 K1 131.5(3) . .
C49 O2 K1 120.1(3) . .
C50 O3 C53 105.9(4) . .
C50 O3 K1 135.2(3) . .
C53 O3 K1 118.9(3) . .
C54 O4 C57 109.3(3) . .
C54 O4 K2 130.0(2) . .
C57 O4 K2 119.5(2) . .
C61 O5 C58 108.0(7) . .
C8 B1 C1 103.99(16) . .
C8 B1 C16 133.46(17) . .
C1 B1 C16 122.44(16) . .
C8 B1 K1 52.75(9) . .
C1 B1 K1 91.69(11) . .
C16 B1 K1 117.73(12) . .
C14 B2 C15 118.70(16) . .
C14 B2 C31 123.93(16) . .
C15 B2 C31 117.35(16) . .
C14 B2 K1 72.41(10) . .
C15 B2 K1 73.07(10) . .
C31 B2 K1 124.39(12) . .
C2 C1 C6 118.63(18) . .
C2 C1 B1 133.17(19) . .
C6 C1 B1 108.00(15) . .
C3 C2 C1 120.7(2) . .
C3 C2 H2A 119.7 . .
C1 C2 H2A 119.7 . .
C4 C3 C2 119.79(19) . .
C4 C3 H3A 120.1 . .
C2 C3 H3A 120.1 . .
C3 C4 C5 121.3(2) . .
C3 C4 H4A 119.3 . .
C5 C4 H4A 119.3 . .
C6 C5 C4 119.0(2) . .
C6 C5 K2 95.80(12) . 2_776
C4 C5 K2 121.08(14) . 2_776
C6 C5 H5A 120.5 . .
C4 C5 H5A 120.5 . .
K2 C5 H5A 52.5 2_776 .
C5 C6 C1 120.48(17) . .
C5 C6 C7 129.25(18) . .
C1 C6 C7 110.02(16) . .
C15 C7 C8 125.33(15) . .
C15 C7 C6 125.81(16) . .
C8 C7 C6 108.84(15) . .
C15 C7 K1 93.81(11) . .
C8 C7 K1 72.31(10) . .
C6 C7 K1 101.72(11) . .
C9 C8 C7 120.05(16) . .
C9 C8 B1 130.77(17) . .
C7 C8 B1 109.05(15) . .
C9 C8 K1 84.50(11) . .
C7 C8 K1 78.93(10) . .
B1 C8 K1 102.34(11) . .
C10 C9 C14 118.04(17) . .
C10 C9 C8 121.82(17) . .
C14 C9 C8 120.08(16) . .
C10 C9 K1 113.42(14) . .
C14 C9 K1 87.17(11) . .
C8 C9 K1 67.78(10) . .
C11 C10 C9 121.78(19) . .
C11 C10 H10A 119.1 . .
C9 C10 H10A 119.1 . .
C10 C11 C12 120.5(2) . .
C10 C11 H11A 119.8 . .
C12 C11 H11A 119.8 . .
C13 C12 C11 119.3(2) . .
C13 C12 H12A 120.4 . .
C11 C12 H12A 120.4 . .
C12 C13 C14 122.64(19) . .
C12 C13 H13A 118.7 . .
C14 C13 H13A 118.7 . .
C13 C14 C9 117.78(17) . .
C13 C14 B2 121.96(17) . .
C9 C14 B2 120.26(16) . .
C13 C14 K1 122.27(14) . .
C9 C14 K1 67.38(10) . .
B2 C14 K1 81.85(10) . .
O1 C15 C7 122.58(16) . .
O1 C15 B2 122.30(16) . .
C7 C15 B2 115.09(15) . .
O1 C15 K1 125.32(12) . .
C7 C15 K1 61.35(9) . .
B2 C15 K1 80.69(10) . .
O1 C15 K2 41.58(9) . 2_776
C7 C15 K2 95.13(10) . 2_776
B2 C15 K2 136.79(12) . 2_776
K1 C15 K2 142.47(6) . 2_776
C21 C16 C17 117.35(18) . .
C21 C16 B1 122.14(18) . .
C17 C16 B1 120.45(18) . .
C18 C17 C16 120.3(2) . .
C18 C17 C22 119.6(2) . .
C16 C17 C22 120.06(19) . .
C19 C18 C17 122.4(2) . .
C19 C18 H18A 118.8 . .
C17 C18 H18A 118.8 . .
C18 C19 C20 117.3(2) . .
C18 C19 C25 120.2(3) . .
C20 C19 C25 122.5(3) . .
C19 C20 C21 122.0(2) . .
C19 C20 H20A 119.0 . .
C21 C20 H20A 119.0 . .
C20 C21 C16 120.6(2) . .
C20 C21 C28 120.18(19) . .
C16 C21 C28 119.20(18) . .
C17 C22 C23 111.0(2) . .
C17 C22 C24 112.8(2) . .
C23 C22 C24 111.2(3) . .
C17 C22 H22A 107.2 . .
C23 C22 H22A 107.2 . .
C24 C22 H22A 107.2 . .
C22 C23 H23A 109.5 . .
C22 C23 H23B 109.5 . .
H23A C23 H23B 109.5 . .
C22 C23 H23C 109.5 . .
H23A C23 H23C 109.5 . .
H23B C23 H23C 109.5 . .
C22 C24 H24A 109.5 . .
C22 C24 H24B 109.5 . .
H24A C24 H24B 109.5 . .
C22 C24 H24C 109.5 . .
H24A C24 H24C 109.5 . .
H24B C24 H24C 109.5 . .
C27 C25 C26 113.3(4) . .
C27 C25 C19 113.6(3) . .
C26 C25 C19 111.8(3) . .
C27 C25 H25A 105.8 . .
C26 C25 H25A 105.8 . .
C19 C25 H25A 105.8 . .
C25 C26 H26A 109.5 . .
C25 C26 H26B 109.5 . .
H26A C26 H26B 109.5 . .
C25 C26 H26C 109.5 . .
H26A C26 H26C 109.5 . .
H26B C26 H26C 109.5 . .
C25 C27 H27A 109.5 . .
C25 C27 H27B 109.5 . .
H27A C27 H27B 109.5 . .
C25 C27 H27C 109.5 . .
H27A C27 H27C 109.5 . .
H27B C27 H27C 109.5 . .
C29 C28 C21 110.4(2) . .
C29 C28 C30 111.6(2) . .
C21 C28 C30 112.3(2) . .
C29 C28 H28A 107.4 . .
C21 C28 H28A 107.4 . .
C30 C28 H28A 107.4 . .
C28 C29 H29A 109.5 . .
C28 C29 H29B 109.5 . .
H29A C29 H29B 109.5 . .
C28 C29 H29C 109.5 . .
H29A C29 H29C 109.5 . .
H29B C29 H29C 109.5 . .
C28 C30 H30A 109.5 . .
C28 C30 H30B 109.5 . .
H30A C30 H30B 109.5 . .
C28 C30 H30C 109.5 . .
H30A C30 H30C 109.5 . .
H30B C30 H30C 109.5 . .
C36 C31 C32 117.57(17) . .
C36 C31 B2 121.56(16) . .
C32 C31 B2 120.59(16) . .
C36 C31 K2 79.98(11) . .
C32 C31 K2 79.38(11) . .
B2 C31 K2 105.02(10) . .
C33 C32 C31 120.60(18) . .
C33 C32 C37 119.96(18) . .
C31 C32 C37 119.44(17) . .
C33 C32 K2 79.18(12) . .
C31 C32 K2 75.90(11) . .
C37 C32 K2 115.92(14) . .
C34 C33 C32 121.57(18) . .
C34 C33 K2 79.53(12) . .
C32 C33 K2 76.63(12) . .
C34 C33 H33A 119.1 . .
C32 C33 H33A 119.1 . .
K2 C33 H33A 119.1 . .
C35 C34 C33 117.82(18) . .
C35 C34 C40 120.72(19) . .
C33 C34 C40 121.45(18) . .
C35 C34 K2 78.13(11) . .
C33 C34 K2 76.61(12) . .
C40 C34 K2 115.05(15) . .
C34 C35 C36 121.56(18) . .
C34 C35 K2 78.19(11) . .
C36 C35 K2 75.73(11) . .
C34 C35 H35A 119.2 . .
C36 C35 H35A 119.2 . .
K2 C35 H35A 119.2 . .
C31 C36 C35 120.70(17) . .
C31 C36 C43 119.95(17) . .
C35 C36 C43 119.35(17) . .
C31 C36 K2 75.53(10) . .
C35 C36 K2 80.17(11) . .
C43 C36 K2 114.35(12) . .
C38 C37 C32 112.0(2) . .
C38 C37 C39 112.0(3) . .
C32 C37 C39 112.7(2) . .
C38 C37 H37A 106.6 . .
C32 C37 H37A 106.6 . .
C39 C37 H37A 106.6 . .
C37 C38 H38A 109.5 . .
C37 C38 H38B 109.5 . .
H38A C38 H38B 109.5 . .
C37 C38 H38C 109.5 . .
H38A C38 H38C 109.5 . .
H38B C38 H38C 109.5 . .
C37 C39 H39A 109.5 . .
C37 C39 H39B 109.5 . .
H39A C39 H39B 109.5 . .
C37 C39 H39C 109.5 . .
H39A C39 H39C 109.5 . .
H39B C39 H39C 109.5 . .
C34 C40 C42 111.3(2) . .
C34 C40 C41 110.5(2) . .
C42 C40 C41 113.3(3) . .
C34 C40 H40A 107.1 . .
C42 C40 H40A 107.1 . .
C41 C40 H40A 107.1 . .
C40 C41 H41A 109.5 . .
C40 C41 H41B 109.5 . .
H41A C41 H41B 109.5 . .
C40 C41 H41C 109.5 . .
H41A C41 H41C 109.5 . .
H41B C41 H41C 109.5 . .
C40 C42 H42A 109.5 . .
C40 C42 H42B 109.5 . .
H42A C42 H42B 109.5 . .
C40 C42 H42C 109.5 . .
H42A C42 H42C 109.5 . .
H42B C42 H42C 109.5 . .
C45 C43 C36 112.94(19) . .
C45 C43 C44 110.7(2) . .
C36 C43 C44 111.21(19) . .
C45 C43 H43A 107.2 . .
C36 C43 H43A 107.2 . .
C44 C43 H43A 107.2 . .
C43 C44 H44A 109.5 . .
C43 C44 H44B 109.5 . .
H44A C44 H44B 109.5 . .
C43 C44 H44C 109.5 . .
H44A C44 H44C 109.5 . .
H44B C44 H44C 109.5 . .
C43 C45 H45A 109.5 . .
C43 C45 H45B 109.5 . .
H45A C45 H45B 109.5 . .
C43 C45 H45C 109.5 . .
H45A C45 H45C 109.5 . .
H45B C45 H45C 109.5 . .
O2 C46 C47 108.7(5) . .
O2 C46 H46A 110.0 . .
C47 C46 H46A 110.0 . .
O2 C46 H46B 110.0 . .
C47 C46 H46B 110.0 . .
H46A C46 H46B 108.3 . .
C48 C47 C46 102.9(5) . .
C48 C47 H47A 111.2 . .
C46 C47 H47A 111.2 . .
C48 C47 H47B 111.2 . .
C46 C47 H47B 111.2 . .
H47A C47 H47B 109.1 . .
C47 C48 C49 107.7(5) . .
C47 C48 H48A 110.2 . .
C49 C48 H48A 110.2 . .
C47 C48 H48B 110.2 . .
C49 C48 H48B 110.2 . .
H48A C48 H48B 108.5 . .
O2 C49 C48 105.2(5) . .
O2 C49 H49A 110.7 . .
C48 C49 H49A 110.7 . .
O2 C49 H49B 110.7 . .
C48 C49 H49B 110.7 . .
H49A C49 H49B 108.8 . .
O3 C50 C51 113.3(6) . .
O3 C50 H50A 108.9 . .
C51 C50 H50A 108.9 . .
O3 C50 H50B 108.9 . .
C51 C50 H50B 108.9 . .
H50A C50 H50B 107.7 . .
C50 C51 C52 102.4(6) . .
C50 C51 H51A 111.3 . .
C52 C51 H51A 111.3 . .
C50 C51 H51B 111.3 . .
C52 C51 H51B 111.3 . .
H51A C51 H51B 109.2 . .
C51 C52 C53 103.1(5) . .
C51 C52 H52A 111.2 . .
C53 C52 H52A 111.2 . .
C51 C52 H52B 111.2 . .
C53 C52 H52B 111.2 . .
H52A C52 H52B 109.1 . .
O3 C53 C52 102.6(5) . .
O3 C53 H53A 111.3 . .
C52 C53 H53A 111.3 . .
O3 C53 H53B 111.3 . .
C52 C53 H53B 111.3 . .
H53A C53 H53B 109.2 . .
O4 C54 C55 105.0(4) . .
O4 C54 H54A 110.8 . .
C55 C54 H54A 110.8 . .
O4 C54 H54B 110.8 . .
C55 C54 H54B 110.8 . .
H54A C54 H54B 108.8 . .
C54 C55 C56 105.1(4) . .
C54 C55 H55A 110.7 . .
C56 C55 H55A 110.7 . .
C54 C55 H55B 110.7 . .
C56 C55 H55B 110.7 . .
H55A C55 H55B 108.8 . .
C57 C56 C55 108.2(5) . .
C57 C56 H56A 110.1 . .
C55 C56 H56A 110.1 . .
C57 C56 H56B 110.1 . .
C55 C56 H56B 110.1 . .
H56A C56 H56B 108.4 . .
C56 C57 O4 108.8(4) . .
C56 C57 H57A 109.9 . .
O4 C57 H57A 109.9 . .
C56 C57 H57B 109.9 . .
O4 C57 H57B 109.9 . .
H57A C57 H57B 108.3 . .
O5 C61 C60 106.7(6) . .
O5 C61 H61A 110.4 . .
C60 C61 H61A 110.4 . .
O5 C61 H61B 110.4 . .
C60 C61 H61B 110.4 . .
H61A C61 H61B 108.6 . .
C58 C59 C60 107.2(6) . .
C58 C59 H59A 110.3 . .
C60 C59 H59A 110.3 . .
C58 C59 H59B 110.3 . .
C60 C59 H59B 110.3 . .
H59A C59 H59B 108.5 . .
C59 C58 O5 110.8(6) . .
C59 C58 H58A 109.5 . .
O5 C58 H58A 109.5 . .
C59 C58 H58B 109.5 . .
O5 C58 H58B 109.5 . .
H58A C58 H58B 108.1 . .
C59 C60 C61 104.9(6) . .
C59 C60 H60A 110.8 . .
C61 C60 H60A 110.8 . .
C59 C60 H60B 110.8 . .
C61 C60 H60B 110.8 . .
H60A C60 H60B 108.8 . .

loop_
_geom_bond_atom_site_label_1
_geom_bond_atom_site_label_2
_geom_bond_distance
_geom_bond_site_symmetry_2
K1 O2 2.598(3) .
K1 O3 2.605(2) .
K1 C8 2.8693(18) .
K1 C7 2.9557(18) .
K1 C9 3.0853(19) .
K1 C14 3.3382(19) .
K1 C15 3.3606(19) .
K1 B2 3.467(2) .
K1 B1 3.521(2) .
K2 O1 2.5868(15) .
K2 O1 2.6141(16) 2_776
K2 O4 2.684(2) .
K2 C31 3.2674(18) .
K2 C5 3.304(2) 2_776
K2 C32 3.311(2) .
K2 C36 3.3230(18) .
K2 C33 3.343(2) .
K2 C35 3.378(2) .
K2 C34 3.379(2) .
K2 C15 3.4488(18) 2_776
K2 K2 3.7228(8) 2_776
O1 C15 1.317(2) .
O1 K2 2.6141(16) 2_776
O2 C46 1.360(5) .
O2 C49 1.430(6) .
O3 C50 1.380(6) .
O3 C53 1.420(7) .
O4 C54 1.390(5) .
O4 C57 1.418(5) .
O5 C61 1.349(9) .
O5 C58 1.381(9) .
B1 C8 1.518(3) .
B1 C1 1.570(3) .
B1 C16 1.588(3) .
B2 C14 1.521(3) .
B2 C15 1.553(3) .
B2 C31 1.598(2) .
C1 C2 1.396(3) .
C1 C6 1.423(3) .
C2 C3 1.395(3) .
C2 H2A 0.9500 .
C3 C4 1.380(4) .
C3 H3A 0.9500 .
C4 C5 1.397(3) .
C4 H4A 0.9500 .
C5 C6 1.393(3) .
C5 K2 3.304(2) 2_776
C5 H5A 0.9500 .
C6 C7 1.477(2) .
C7 C15 1.415(2) .
C7 C8 1.449(3) .
C8 C9 1.442(2) .
C9 C10 1.418(3) .
C9 C14 1.436(2) .
C10 C11 1.370(3) .
C10 H10A 0.9500 .
C11 C12 1.406(3) .
C11 H11A 0.9500 .
C12 C13 1.362(3) .
C12 H12A 0.9500 .
C13 C14 1.424(3) .
C13 H13A 0.9500 .
C15 K2 3.4488(18) 2_776
C16 C21 1.405(3) .
C16 C17 1.411(3) .
C17 C18 1.392(3) .
C17 C22 1.521(3) .
C18 C19 1.379(4) .
C18 H18A 0.9500 .
C19 C20 1.388(4) .
C19 C25 1.526(3) .
C20 C21 1.391(3) .
C20 H20A 0.9500 .
C21 C28 1.524(3) .
C22 C23 1.524(4) .
C22 C24 1.534(3) .
C22 H22A 1.0000 .
C23 H23A 0.9800 .
C23 H23B 0.9800 .
C23 H23C 0.9800 .
C24 H24A 0.9800 .
C24 H24B 0.9800 .
C24 H24C 0.9800 .
C25 C27 1.473(6) .
C25 C26 1.475(7) .
C25 H25A 1.0000 .
C26 H26A 0.9800 .
C26 H26B 0.9800 .
C26 H26C 0.9800 .
C27 H27A 0.9800 .
C27 H27B 0.9800 .
C27 H27C 0.9800 .
C28 C29 1.512(4) .
C28 C30 1.531(3) .
C28 H28A 1.0000 .
C29 H29A 0.9800 .
C29 H29B 0.9800 .
C29 H29C 0.9800 .
C30 H30A 0.9800 .
C30 H30B 0.9800 .
C30 H30C 0.9800 .
C31 C36 1.399(3) .
C31 C32 1.409(3) .
C32 C33 1.395(3) .
C32 C37 1.524(3) .
C33 C34 1.390(3) .
C33 H33A 1.0000 .
C34 C35 1.386(3) .
C34 C40 1.522(3) .
C35 C36 1.400(3) .
C35 H35A 1.0000 .
C36 C43 1.520(3) .
C37 C38 1.506(4) .
C37 C39 1.525(4) .
C37 H37A 1.0000 .
C38 H38A 0.9800 .
C38 H38B 0.9800 .
C38 H38C 0.9800 .
C39 H39A 0.9800 .
C39 H39B 0.9800 .
C39 H39C 0.9800 .
C40 C42 1.522(4) .
C40 C41 1.540(4) .
C40 H40A 1.0000 .
C41 H41A 0.9800 .
C41 H41B 0.9800 .
C41 H41C 0.9800 .
C42 H42A 0.9800 .
C42 H42B 0.9800 .
C42 H42C 0.9800 .
C43 C45 1.516(3) .
C43 C44 1.526(4) .
C43 H43A 1.0000 .
C44 H44A 0.9800 .
C44 H44B 0.9800 .
C44 H44C 0.9800 .
C45 H45A 0.9800 .
C45 H45B 0.9800 .
C45 H45C 0.9800 .
C46 C47 1.492(7) .
C46 H46A 0.9900 .
C46 H46B 0.9900 .
C47 C48 1.405(8) .
C47 H47A 0.9900 .
C47 H47B 0.9900 .
C48 C49 1.430(7) .
C48 H48A 0.9900 .
C48 H48B 0.9900 .
C49 H49A 0.9900 .
C49 H49B 0.9900 .
C50 C51 1.395(8) .
C50 H50A 0.9900 .
C50 H50B 0.9900 .
C51 C52 1.463(10) .
C51 H51A 0.9900 .
C51 H51B 0.9900 .
C52 C53 1.512(9) .
C52 H52A 0.9900 .
C52 H52B 0.9900 .
C53 H53A 0.9900 .
C53 H53B 0.9900 .
C54 C55 1.478(7) .
C54 H54A 0.9900 .
C54 H54B 0.9900 .
C55 C56 1.479(9) .
C55 H55A 0.9900 .
C55 H55B 0.9900 .
C56 C57 1.321(7) .
C56 H56A 0.9900 .
C56 H56B 0.9900 .
C57 H57A 0.9900 .
C57 H57B 0.9900 .
C61 C60 1.499(10) .
C61 H61A 0.9900 .
C61 H61B 0.9900 .
C59 C58 1.378(9) .
C59 C60 1.407(8) .
C59 H59A 0.9900 .
C59 H59B 0.9900 .
C58 H58A 0.9900 .
C58 H58B 0.9900 .
C60 H60A 0.9900 .
C60 H60B 0.9900 .

loop_
_platon_squeeze_void_nr
_platon_squeeze_void_average_x
_platon_squeeze_void_average_y
_platon_squeeze_void_average_z
_platon_squeeze_void_volume
_platon_squeeze_void_count_electrons
_platon_squeeze_void_content
1 0.372 0.281 0.902 170 41 ' '
2 0.246 0.697 0.552 11 0 ' '
3 0.628 0.719 0.098 170 41 ' '
4 0.754 0.303 0.448 11 0 ' '
